data_2237522
loop_
_publ_author_name
'Rukiah, Mwaffak'
'Al-Ktaifani, Mahmoud'

_publ_section_title
;
 Powder X-ray investigation of 4,4'-diisocyano-3,3'-dimethylbiphenyl
;
_journal_coeditor_code LH5582
_journal_issue 3
_journal_name_full 'Acta Crystallographica Section E'
_journal_page_first o412
_journal_page_last o413
_journal_paper_doi 10.1107/S1600536813004315
_journal_volume 69
_journal_year 2013
_chemical_formula_iupac 'C16 H12 N2'
_chemical_formula_moiety 'C16 H12 N2'
_chemical_formula_sum 'C16 H12 N2'
_chemical_formula_weight 232.279
_chemical_name_systematic
;
4,4'-Diisocyano-3,3'-dimethylbiphenyl
;
_space_group_IT_number 14
_symmetry_cell_setting monoclinic
_symmetry_space_group_name_Hall '-P 2ybc'
_symmetry_space_group_name_H-M 'P 1 21/c 1'
_cell_angle_alpha 90.0
_cell_angle_beta 105.483(2)
_cell_angle_gamma 90.0
_cell_formula_units_Z 4
_cell_length_a 11.9045(4)
_cell_length_b 14.6235(4)
_cell_length_c 7.61672(15)
_cell_measurement_temperature 298
_cell_volume 1277.84(6)
_computing_cell_refinement 'GSAS (Larson & Von Dreele, 2004)'
_computing_data_collection '<i>WinXPOW</i> (Stoe & Cie, 1999)'
_computing_data_reduction '<i>WinXPOW</i> (Stoe & Cie, 1999)'
_computing_molecular_graphics 'ORTEP-3 (Farrugia, 2012)'
_computing_publication_material 'publCIF (Westrip, 2010)'
_computing_structure_refinement 'GSAS (Larson & Von Dreele, 2004)'
_computing_structure_solution '<i>FOX</i> (Favre-Nicolin & \<Cern\'y, 2002)'
_diffrn_ambient_temperature 298
_diffrn_measurement_device_type 'STOE Transmission STADI P'
_diffrn_radiation_monochromator 'curved Ge(111)'
_diffrn_radiation_type 'Cu K\a~1~'
_diffrn_radiation_wavelength 1.5406
_exptl_absorpt_coefficient_mu 0.561
_exptl_absorpt_correction_T_max 0.76652
_exptl_absorpt_correction_T_min 0.68467
_exptl_absorpt_correction_type cylinder
_exptl_absorpt_process_details
;
GSAS Absorption/surface roughness correction: function number 4
Flat plate transmission absorption correction
Terms =     0.17220         0.0000
Correction is not refined.
;
_exptl_crystal_density_diffrn 1.207
_exptl_crystal_F_000 488
_pd_calc_method 'Rietveld Refinement'
_pd_char_colour light_brown
_pd_char_particle_morphology 'Fine powder'
_pd_instr_dist_mono/spec 130
_pd_instr_dist_spec/detc 173
_pd_instr_dist_src/mono 260
_pd_instr_location
;
Chemistry Department
 Atomic Energy Commission
 Damascus
 PO Box 6091
 Syrian Arab Republic
;
_pd_meas_2theta_range_inc 0.02
_pd_meas_2theta_range_max 89.98
_pd_meas_2theta_range_min 5.0
_pd_meas_number_of_points 4250
_pd_meas_scan_method step
_pd_phase_name DiisDimBiphenyl
_pd_prep_pressure 101.3
_pd_prep_temperature 298
_pd_proc_2theta_range_inc 0.02
_pd_proc_2theta_range_max 89.97868
_pd_proc_2theta_range_min 4.99867
_pd_proc_info_data_reduction none
_pd_proc_info_datetime 2012-11-18T11:31:00
_pd_proc_info_excluded_regions
;
none
;
_pd_proc_ls_background_function
;   GSAS Background function number 1 with 20 terms.
 Shifted Chebyshev function of 1st kind
      1:    3509.16     2:   -3547.18     3:    1729.31     4:   -271.390
      5:   -158.493     6:    133.640     7:   -41.5743     8:   -87.6309
      9:    73.0201    10:    78.1201    11:   -126.319    12:    73.5124
     13:    5.65073    14:   -38.9623    15:    13.5948    16:    6.87496
     17:   -4.39687    18:   0.392461    19:    8.77696    20:   -6.87661
;
_pd_proc_ls_peak_cutoff 0.00100
_pd_proc_ls_profile_function
;
CW Profile function number 4 with  21 terms
Pseudovoigt profile coefficients as parameterized in
(Thompson <i>et al.</i>,1987.Asymmetry correction of Finger <i>et
al.</i>(Finger <i>et al.</i>,1994). Microstrain broadening by
Stephens(Stephens, 1999).
Peak tails are ignored  where the intensity is below 0.0010 times the peak
  Aniso. broadening axis   0.0   0.0   1.0
;
_pd_proc_ls_prof_R_factor 0.0159
_pd_proc_ls_prof_wR_expected 0.0161
_pd_proc_ls_prof_wR_factor 0.0209
_pd_proc_number_of_points 4250
_pd_spec_mounting
;
powder loaded between two Mylar foils
;
_pd_spec_mount_mode transmission
_pd_spec_shape flat_sheet
_pd_spec_size_axial 8
_pd_spec_size_equat 8
_refine_diff_density_max 0.087
_refine_diff_density_min -0.085
_refine_ls_goodness_of_fit_all 1.32
_refine_ls_hydrogen_treatment noref
_refine_ls_matrix_type full
_refine_ls_number_parameters 120
_refine_ls_number_restraints 0
_refine_ls_shift/su_max 0.02
_refine_ls_shift/su_mean 0.00
_reflns_number_total 1028
_cod_data_source_file lh5582.cif
_cod_data_source_block I
_cod_original_cell_volume 1277.84(7)
_cod_original_sg_symbol_H-M 'P 21/c'
_cod_database_code 2237522

loop_
_symmetry_equiv_pos_site_id
_symmetry_equiv_pos_as_xyz
1 +x,+y,+z
2 -x,+y+1/2,-z+1/2
-1 -x,-y,-z
-2 +x,-y+1/2,+z+1/2

loop_
_atom_site_aniso_label
_atom_site_aniso_U_11
_atom_site_aniso_U_22
_atom_site_aniso_U_33
_atom_site_aniso_U_12
_atom_site_aniso_U_13
_atom_site_aniso_U_23
C1 0.13(2) 0.21(2) 0.07(2) 0.001(18) 0.004(15) -0.048(17)
C14 0.081(18) 0.127(18) 0.11(2) -0.014(14) -0.033(19) 0.063(15)

loop_
_atom_site_type_symbol
_atom_site_label
_atom_site_fract_x
_atom_site_fract_y
_atom_site_fract_z
_atom_site_U_iso_or_equiv
_atom_site_thermal_displace_type
_atom_site_occupancy
_atom_site_symmetry_multiplicity
C C1 0.7040(15) 0.3220(13) 0.546(3) 0.13957 Uani 1.0 4
C C2 0.5080(12) 0.2651(12) 0.326(2) 0.049(7) Uiso 1.0 4
C C3 0.4211(14) 0.3265(8) 0.237(2) 0.031(5) Uiso 1.0 4
C C4 0.3141(13) 0.2954(10) 0.1285(17) 0.033(5) Uiso 1.0 4
C C5 0.2881(12) 0.2038(10) 0.120(2) 0.027(5) Uiso 1.0 4
C C6 0.3738(13) 0.1398(8) 0.209(2) 0.035(6) Uiso 1.0 4
C C7 0.4835(12) 0.1710(10) 0.3129(17) 0.044(6) Uiso 1.0 4
C C8 0.1712(13) 0.1714(10) 0.0015(19) 0.022(5) Uiso 1.0 4
C C9 0.1588(12) 0.0804(10) -0.075(2) 0.034(5) Uiso 1.0 4
C C10 0.0455(16) 0.0559(9) -0.181(2) 0.039(6) Uiso 1.0 4
C C11 -0.0471(12) 0.1147(11) -0.213(2) 0.049(6) Uiso 1.0 4
C C12 -0.0348(12) 0.2013(10) -0.1276(19) 0.039(6) Uiso 1.0 4
C C13 0.0750(14) 0.2270(7) -0.030(2) 0.043(6) Uiso 1.0 4
C C14 -0.2511(14) 0.0608(10) -0.386(2) 0.11783 Uani 1.0 4
C C15 0.4492(9) 0.4276(9) 0.2552(18) 0.086(6) Uiso 1.0 4
C C16 0.0322(13) -0.0402(9) -0.2630(19) 0.060(5) Uiso 1.0 4
N N1 0.6187(12) 0.2921(10) 0.449(2) 0.065(7) Uiso 1.0 4
N N2 -0.1575(11) 0.0800(9) -0.3173(19) 0.046(6) Uiso 1.0 4
H H4 0.25719 0.3431 0.06671 0.05 Uiso 1.0 4
H H6 0.35313 0.07403 0.19577 0.05 Uiso 1.0 4
H H7 0.53998 0.12458 0.37635 0.05 Uiso 1.0 4
H H9 0.2264 0.04273 -0.05912 0.05 Uiso 1.0 4
H H12 -0.10372 0.23895 -0.1533 0.05 Uiso 1.0 4
H H13 0.08075 0.29047 0.02542 0.05 Uiso 1.0 4
H H15a 0.438 0.45236 0.13397 0.1 Uiso 1.0 4
H H15b 0.39451 0.45559 0.3131 0.1 Uiso 1.0 4
H H15c 0.52758 0.43661 0.32669 0.1 Uiso 1.0 4
H H16a 0.04874 -0.04178 -0.38138 0.1 Uiso 1.0 4
H H16b 0.08445 -0.08471 -0.18326 0.1 Uiso 1.0 4
H H16c -0.04778 -0.06116 -0.2777 0.1 Uiso 1.0 4

loop_
_atom_type_symbol
_atom_type_number_in_cell
_atom_type_scat_Cromer_Mann_a1
_atom_type_scat_Cromer_Mann_a2
_atom_type_scat_Cromer_Mann_a3
_atom_type_scat_Cromer_Mann_a4
_atom_type_scat_Cromer_Mann_b1
_atom_type_scat_Cromer_Mann_b2
_atom_type_scat_Cromer_Mann_b3
_atom_type_scat_Cromer_Mann_b4
_atom_type_scat_Cromer_Mann_c
_atom_type_scat_dispersion_real
_atom_type_scat_dispersion_imag
_atom_type_scat_source
C 64.0 2.31000 20.8439 1.02000 10.2075 1.58860 0.56870 0.86500 51.6512 0.21560 0.018 0.009 International_Tables_Vol_C
N 8.0 12.2126 0.00570 3.13220 9.89330 2.01250 28.9975 1.16630 0.58260 -11.529 0.031 0.018 International_Tables_Vol_C
H 48.0 0.49300 10.5109 0.32291 26.1257 0.14019 3.14236 0.04081 57.7997 0.00304 0.000 0.000 International_Tables_Vol_C

loop_
_geom_angle_atom_site_label_1
_geom_angle_atom_site_label_2
_geom_angle_atom_site_label_3
_geom_angle_site_symmetry_1
_geom_angle_site_symmetry_3
_geom_angle
_geom_angle_publ_flag
C3 C2 C7 1_555 1_555 118.7(14) n
C3 C2 N1 1_555 1_555 124.3(17) n
C7 C2 N1 1_555 1_555 116.7(19) n
C2 C3 C4 1_555 1_555 121.1(12) n
C2 C3 C15 1_555 1_555 117.7(16) n
C4 C3 C15 1_555 1_555 121.2(16) n
C3 C4 C5 1_555 1_555 120.3(14) n
C3 C4 H4 1_555 1_555 116.6 n
C5 C4 H4 1_555 1_555 123.0 n
C4 C5 C6 1_555 1_555 119.9(15) n
C4 C5 C8 1_555 1_555 119.5(16) n
C6 C5 C8 1_555 1_555 120.5(13) n
C5 C6 C7 1_555 1_555 119.7(14) n
C5 C6 H6 1_555 1_555 117.7 n
C7 C6 H6 1_555 1_555 122.5 n
C2 C7 C6 1_555 1_555 120.1(13) n
C2 C7 H7 1_555 1_555 122.5 n
C6 C7 H7 1_555 1_555 117.4 n
C5 C8 C9 1_555 1_555 120.4(13) n
C5 C8 C13 1_555 1_555 120.6(15) n
C9 C8 C13 1_555 1_555 119.0(16) n
C8 C9 C10 1_555 1_555 116.1(14) n
C8 C9 H9 1_555 1_555 119.2 n
C10 C9 H9 1_555 1_555 124.6 n
C9 C10 C11 1_555 1_555 122.7(14) n
C9 C10 C16 1_555 1_555 116.3(18) n
C11 C10 C16 1_555 1_555 121.0(18) n
C10 C11 C12 1_555 1_555 120.1(15) n
C10 C11 N2 1_555 1_555 116.9(18) n
C12 C11 N2 1_555 1_555 122.6(18) n
C11 C12 C13 1_555 1_555 117.5(14) n
C11 C12 H12 1_555 1_555 116.1 n
C13 C12 H12 1_555 1_555 126.1 n
C8 C13 C12 1_555 1_555 124.2(15) n
C8 C13 H13 1_555 1_555 120.6 n
C12 C13 H13 1_555 1_555 115.1 n
C3 C15 H15a 1_555 1_555 107.9 n
C3 C15 H15b 1_555 1_555 107.2 n
C3 C15 H15c 1_555 1_555 110.2 n
H15a C15 H15b 1_555 1_555 109.7 n
H15a C15 H15c 1_555 1_555 110.9 n
H15b C15 H15c 1_555 1_555 110.8 n
C10 C16 H16a 1_555 1_555 112.1 n
C10 C16 H16b 1_555 1_555 112.0 n
C10 C16 H16c 1_555 1_555 109.1 n
H16a C16 H16b 1_555 1_555 107.6 n
H16a C16 H16c 1_555 1_555 108.6 n
H16b C16 H16c 1_555 1_555 107.3 n
C1 N1 C2 1_555 1_555 174.(3) n
C11 N2 C14 1_555 1_555 171.(2) n

loop_
_geom_bond_atom_site_label_1
_geom_bond_atom_site_label_2
_geom_bond_site_symmetry_2
_geom_bond_distance
_geom_bond_publ_flag
C1 N1 1_555 1.171(19) n
N1 C2 1_555 1.451(17) n
C2 C3 1_555 1.402(18) n
C3 C4 1_555 1.397(17) n
C3 C15 1_555 1.513(14) n
C15 H15a 1_555 0.967 n
C15 H15b 1_555 0.969 n
C15 H15c 1_555 0.956 n
C4 C5 1_555 1.372(13) n
C4 H4 1_555 0.998 n
C5 C6 1_555 1.416(14) n
C6 C7 1_555 1.410(14) n
C6 H6 1_555 0.992 n
C7 C2 1_555 1.404(14) n
C7 H7 1_555 0.987 n
C5 C8 1_555 1.518(13) n
C8 C9 1_555 1.446(14) n
C9 C10 1_555 1.421(18) n
C9 H9 1_555 0.956 n
C10 C11 1_555 1.367(16) n
C10 C16 1_555 1.528(19) n
C16 H16a 1_555 0.973 n
C16 H16b 1_555 0.989 n
C16 H16c 1_555 0.978 n
C11 C12 1_555 1.414(14) n
C11 N2 1_555 1.435(15) n
C12 C13 1_555 1.373(14) n
C12 H12 1_555 0.964 n
C13 H13 1_555 1.014 n
C14 N2 1_555 1.133(15) n

loop_
_geom_hbond_atom_site_label_D
_geom_hbond_atom_site_label_H
_geom_hbond_atom_site_label_A
_geom_hbond_site_symmetry_D
_geom_hbond_site_symmetry_H
_geom_hbond_site_symmetry_A
_geom_hbond_distance_DH
_geom_hbond_distance_HA
_geom_hbond_distance_DA
_geom_hbond_angle_DHA
_geom_hbond_publ_flag
C6 H6 C14 1_555 1_555 -1_555 0.991 2.900 3.69(2) 137.36 y
C7 H7 C14 1_555 1_555 1_656 0.986 2.815 3.737(17) 155.86 y
C16 H16b C1 1_555 1_555 2_645 0.989 2.809 3.73(2) 154.52 y
C16 H16a C16 1_555 1_555 -1_554 0.973 2.883 3.68(2) 139.57 n

loop_
_geom_torsion_atom_site_label_1
_geom_torsion_atom_site_label_2
_geom_torsion_atom_site_label_3
_geom_torsion_atom_site_label_4
_geom_torsion
_geom_torsion_publ_flag
N1 C2 C3 C4 -176.4(14) n
N1 C2 C3 C15 6(2) n
C7 C2 C3 C4 -4(2) n
C7 C2 C3 C15 179.3(13) n
N1 C2 C7 C6 174.5(13) n
C3 C2 C7 C6 1(2) n
C2 C3 C4 C5 6(2) n
C15 C3 C4 C5 -177.1(13) n
C3 C4 C5 C6 -5(2) n
C3 C4 C5 C8 179.9(13) n
C4 C5 C6 C7 3(2) n
C8 C5 C6 C7 177.6(13) n
C4 C5 C8 C9 152.6(14) n
C4 C5 C8 C13 -29(2) n
C6 C5 C8 C9 -22(2) n
C6 C5 C8 C13 156.0(15) n
C5 C6 C7 C2 -1(2) n
C5 C8 C9 C10 178.8(13) n
C13 C8 C9 C10 1(2) n
C5 C8 C13 C12 -176.6(14) n
C9 C8 C13 C12 2(2) n
C8 C9 C10 C11 1(2) n
C8 C9 C10 C16 179.7(13) n
C9 C10 C11 N2 -178.0(14) n
C9 C10 C11 C12 -5(2) n
C16 C10 C11 N2 4(2) n
C16 C10 C11 C12 176.4(13) n
N2 C11 C12 C13 179.5(14) n
C10 C11 C12 C13 7(2) n
C11 C12 C13 C8 -5(2) n
